data_7042585
loop_
_publ_author_name
'Gil-Hern\'andez, B'
'Calahorro, A. J.'
'Gili, P.'
'Sanchiz, J.'

_publ_section_title
;
 Effect of the apical ligand on the geometry and magnetic properties of
 copper(ii)/mesoxalate trinuclear units.
;
_journal_issue 16
_journal_name_full 'Dalton transactions (Cambridge, England : 2003)'
_journal_page_first 5260
_journal_page_last 5268
_journal_paper_doi 10.1039/c7dt00594f
_journal_volume 46
_journal_year 2017
_chemical_absolute_configuration
;
The chirality arises from the octahedral geometry of the manganese (II) 
ions as result of the chelating by the mesoxalato ligands which may 
yield Lambda or Delta configuration. In this compound all the Mn(II)
ions have the Lambda configuraion and this gives rise to a P chiral 
network.
;
_chemical_formula_sum 'C57 H47 Br Cu3 Mn O20 P2'
_chemical_formula_weight 1439.36
_chemical_name_systematic
;
 ?
;
_space_group_IT_number 19
_symmetry_cell_setting orthorhombic
_symmetry_space_group_name_Hall 'P 2ac 2ab'
_symmetry_space_group_name_H-M 'P 21 21 21'
_atom_sites_solution_hydrogens geom
_atom_sites_solution_primary direct
_atom_sites_solution_secondary difmap
_audit_creation_method
;
CrysAlisPro, Oxford Diffraction Ltd.,
Version 1.171.34.44 (release 25-10-2010 CrysAlis171 .NET)
(compiled Oct 25 2010,18:11:34)
;
_audit_update_record
;
2017-02-14 deposited with the CCDC.
2017-03-23 downloaded from the CCDC.
;
_cell_angle_alpha 90.00
_cell_angle_beta 90.00
_cell_angle_gamma 90.00
_cell_formula_units_Z 4
_cell_length_a 16.21700(10)
_cell_length_b 17.98310(10)
_cell_length_c 19.64020(10)
_cell_measurement_reflns_used 34986
_cell_measurement_temperature 293(2)
_cell_measurement_theta_max 76.0003
_cell_measurement_theta_min 3.3294
_cell_volume 5727.71(6)
_computing_cell_refinement
;
CrysAlisPro, Oxford Diffraction Ltd.,
Version 1.171.34.44 (release 25-10-2010 CrysAlis171 .NET)
(compiled Oct 25 2010,18:11:34)
;
_computing_data_collection
;
CrysAlisPro, Oxford Diffraction Ltd.,
Version 1.171.34.44 (release 25-10-2010 CrysAlis171 .NET)
(compiled Oct 25 2010,18:11:34)
;
_computing_data_reduction
;
CrysAlisPro, Oxford Diffraction Ltd.,
Version 1.171.34.44 (release 25-10-2010 CrysAlis171 .NET)
(compiled Oct 25 2010,18:11:34)
;
_computing_molecular_graphics 'DIAMOND (Crystal Impact, 2009)'
_computing_publication_material 'SHELXL-97 (Sheldrick, 2008)'
_diffrn_ambient_temperature 293(2)
_diffrn_detector_area_resol_mean 10.5953
_diffrn_measured_fraction_theta_full 0.984
_diffrn_measured_fraction_theta_max 0.984
_diffrn_measurement_device_type 'SuperNova, Dual, Cu at zero, Atlas'
_diffrn_measurement_method '\w scans'
_diffrn_radiation_monochromator mirror
_diffrn_radiation_source 'SuperNova (Cu) X-ray Source'
_diffrn_radiation_type CuK\a
_diffrn_radiation_wavelength 1.54184
_diffrn_reflns_av_R_equivalents 0.0375
_diffrn_reflns_av_sigmaI/netI 0.0316
_diffrn_reflns_limit_h_max 20
_diffrn_reflns_limit_h_min -20
_diffrn_reflns_limit_k_max 22
_diffrn_reflns_limit_k_min -22
_diffrn_reflns_limit_l_max 24
_diffrn_reflns_limit_l_min -23
_diffrn_reflns_number 51667
_diffrn_reflns_theta_full 76.19
_diffrn_reflns_theta_max 76.19
_diffrn_reflns_theta_min 3.33
_exptl_absorpt_coefficient_mu 5.015
_exptl_absorpt_correction_T_max 1.00000
_exptl_absorpt_correction_T_min 0.76258
_exptl_absorpt_correction_type multi-scan
_exptl_absorpt_process_details
;
CrysAlisPro, Oxford Diffraction Ltd.,
Version 1.171.34.44 (release 25-10-2010 CrysAlis171 .NET)
(compiled Oct 25 2010,18:11:34)
Empirical absorption correction using spherical harmonics,
 implemented in SCALE3 ABSPACK scaling algorithm.
;
_exptl_crystal_colour blue
_exptl_crystal_density_diffrn 1.669
_exptl_crystal_density_method 'not measured'
_exptl_crystal_description prismatic
_exptl_crystal_F_000 2904
_refine_diff_density_max 0.683
_refine_diff_density_min -0.591
_refine_diff_density_rms 0.064
_refine_ls_abs_structure_details 'Flack H D (1983), Acta Cryst. A39, 876-881'
_refine_ls_abs_structure_Flack 0.081(4)
_refine_ls_extinction_method none
_refine_ls_goodness_of_fit_ref 1.026
_refine_ls_hydrogen_treatment mixed
_refine_ls_matrix_type full
_refine_ls_number_parameters 661
_refine_ls_number_reflns 11671
_refine_ls_number_restraints 0
_refine_ls_restrained_S_all 1.026
_refine_ls_R_factor_all 0.0366
_refine_ls_R_factor_gt 0.0354
_refine_ls_shift/su_max 0.002
_refine_ls_shift/su_mean 0.000
_refine_ls_structure_factor_coef Fsqd
_refine_ls_weighting_details 'calc w=1/[\s^2^(Fo^2^)+(0.0584P)^2^+2.5542P] where P=(Fo^2^+2Fc^2^)/3'
_refine_ls_weighting_scheme calc
_refine_ls_wR_factor_gt 0.0956
_refine_ls_wR_factor_ref 0.0968
_reflns_number_gt 11337
_reflns_number_total 11671
_reflns_threshold_expression >2sigma(I)
_cod_data_source_file c7dt00594f2.cif
_cod_data_source_block ull2214
_cod_depositor_comments
;
The following automatic conversions were performed:
data name '__audit_creation_method' replaced with
'_audit_creation_method'.

Automatic conversion script
Id: cif_correct_tags 4968 2017-02-21 14:55:21Z antanas 

 Adding full bibliography for 7042584--7042586.cif.
;
_cod_database_code 7042585

loop_
_symmetry_equiv_pos_as_xyz
'x, y, z'
'-x+1/2, -y, z+1/2'
'-x, y+1/2, -z+1/2'
'x+1/2, -y+1/2, -z'

loop_
_atom_site_label
_atom_site_type_symbol
_atom_site_fract_x
_atom_site_fract_y
_atom_site_fract_z
_atom_site_U_iso_or_equiv
_atom_site_adp_type
_atom_site_occupancy
_atom_site_symmetry_multiplicity
_atom_site_calc_flag
_atom_site_refinement_flags
P1 P 0.59820(5) -0.01859(5) 0.83031(4) 0.04346(17) Uani 1 1 d .
P2 P 0.89362(6) -0.13807(5) 1.05401(4) 0.04565(18) Uani 1 1 d .
Mn1 Mn 0.89764(3) 0.42820(2) 0.89729(2) 0.03030(9) Uani 1 1 d .
Cu1 Cu 1.21909(3) 0.06905(3) 0.84918(2) 0.03936(11) Uani 1 1 d .
Cu2 Cu 1.02992(3) 0.14915(2) 0.80037(2) 0.03803(10) Uani 1 1 d .
Cu3 Cu 1.15529(3) 0.21203(2) 0.93119(2) 0.03695(10) Uani 1 1 d .
Br1 Br 1.25342(3) 0.21412(3) 0.81867(2) 0.06168(11) Uani 1 1 d .
C1A C 1.19044(18) 0.00419(18) 0.72530(16) 0.0373(6) Uani 1 1 d .
C1B C 1.3072(2) 0.04132(17) 0.96584(16) 0.0371(6) Uani 1 1 d .
C1C C 1.04316(19) 0.32496(16) 0.93090(14) 0.0347(5) Uani 1 1 d .
C1D C 0.8957(2) -0.18345(17) 0.97207(11) 0.0543(8) Uani 1 1 d G
C2D C 0.8563(2) -0.15217(16) 0.91612(14) 0.0740(13) Uani 1 1 d G
H2D H 0.8349 -0.1043 0.9189 0.089 Uiso 1 1 calc R
C3D C 0.8488(3) -0.1925(2) 0.85606(12) 0.0871(18) Uani 1 1 d G
H3D H 0.8225 -0.1716 0.8186 0.105 Uiso 1 1 calc R
C4D C 0.8807(3) -0.2641(2) 0.85193(15) 0.099(2) Uani 1 1 d G
H4D H 0.8757 -0.2910 0.8117 0.119 Uiso 1 1 calc R
C5D C 0.9201(3) -0.29535(19) 0.90788(19) 0.111(3) Uani 1 1 d G
H5D H 0.9415 -0.3433 0.9051 0.133 Uiso 1 1 calc R
C6D C 0.9276(3) -0.25504(19) 0.96795(14) 0.0876(19) Uani 1 1 d G
H6D H 0.9540 -0.2760 1.0054 0.105 Uiso 1 1 calc R
C1E C 0.86961(16) -0.04074(11) 1.04481(14) 0.0503(8) Uani 1 1 d G
C2E C 0.92950(14) 0.01368(16) 1.05376(18) 0.0695(11) Uani 1 1 d G
H2E H 0.9827 0.0003 1.0663 0.083 Uiso 1 1 calc R
C3E C 0.9098(2) 0.08813(14) 1.0439(2) 0.0890(17) Uani 1 1 d G
H3E H 0.9499 0.1245 1.0499 0.107 Uiso 1 1 calc R
C4E C 0.8302(2) 0.10815(11) 1.0251(2) 0.0835(16) Uani 1 1 d G
H4E H 0.8170 0.1580 1.0185 0.100 Uiso 1 1 calc R
C5E C 0.77032(17) 0.05373(16) 1.01613(17) 0.0682(12) Uani 1 1 d G
H5E H 0.7171 0.0671 1.0035 0.082 Uiso 1 1 calc R
C6E C 0.79002(15) -0.02072(14) 1.02600(16) 0.0602(9) Uani 1 1 d G
H6E H 0.7500 -0.0571 1.0200 0.072 Uiso 1 1 calc R
C1F C 0.81421(19) -0.18178(16) 1.10417(15) 0.0577(9) Uani 1 1 d G
C2F C 0.7766(2) -0.14261(16) 1.15668(16) 0.0695(11) Uani 1 1 d G
H2F H 0.7915 -0.0935 1.1652 0.083 Uiso 1 1 calc R
C3F C 0.7167(3) -0.1768(2) 1.19649(17) 0.0881(17) Uani 1 1 d G
H3F H 0.6915 -0.1506 1.2316 0.106 Uiso 1 1 calc R
C4F C 0.6944(3) -0.2501(2) 1.1838(2) 0.102(2) Uani 1 1 d G
H4F H 0.6544 -0.2730 1.2104 0.123 Uiso 1 1 calc R
C5F C 0.7320(3) -0.28929(17) 1.1313(3) 0.113(3) Uani 1 1 d G
H5F H 0.7172 -0.3384 1.1228 0.135 Uiso 1 1 calc R
C6F C 0.7919(3) -0.25512(16) 1.09146(19) 0.0821(15) Uani 1 1 d G
H6F H 0.8171 -0.2813 1.0563 0.099 Uiso 1 1 calc R
C1G C 0.99208(13) -0.14949(16) 1.09386(12) 0.0505(8) Uani 1 1 d G
C2G C 1.06251(17) -0.12859(17) 1.05835(11) 0.0624(10) Uani 1 1 d G
H2G H 1.0582 -0.1115 1.0138 0.075 Uiso 1 1 calc R
C3G C 1.13934(14) -0.13323(19) 1.08943(16) 0.0703(12) Uani 1 1 d G
H3G H 1.1865 -0.1192 1.0657 0.084 Uiso 1 1 calc R
C4G C 1.14575(16) -0.1588(2) 1.15602(16) 0.0795(15) Uani 1 1 d G
H4G H 1.1972 -0.1619 1.1768 0.095 Uiso 1 1 calc R
C5G C 1.0753(2) -0.1797(2) 1.19153(11) 0.0825(16) Uani 1 1 d G
H5G H 1.0796 -0.1968 1.2361 0.099 Uiso 1 1 calc R
C6G C 0.99849(17) -0.17503(18) 1.16045(12) 0.0663(11) Uani 1 1 d G
H6G H 0.9514 -0.1890 1.1842 0.080 Uiso 1 1 calc R
C1H C 0.60662(16) -0.06721(13) 0.90949(10) 0.0453(7) Uani 1 1 d G
C2H C 0.64130(18) -0.13789(13) 0.90921(10) 0.0567(9) Uani 1 1 d G
H2H H 0.6620 -0.1577 0.8689 0.068 Uiso 1 1 calc R
C3H C 0.6451(2) -0.17891(12) 0.96911(14) 0.0660(11) Uani 1 1 d G
H3H H 0.6683 -0.2262 0.9689 0.079 Uiso 1 1 calc R
C4H C 0.6143(2) -0.14926(16) 1.02929(11) 0.0689(11) Uani 1 1 d G
H4H H 0.6168 -0.1767 1.0694 0.083 Uiso 1 1 calc R
C5H C 0.5796(2) -0.07857(18) 1.02957(10) 0.0729(13) Uani 1 1 d G
H5H H 0.5589 -0.0587 1.0698 0.087 Uiso 1 1 calc R
C6H C 0.57575(18) -0.03755(13) 0.96967(13) 0.0599(9) Uani 1 1 d G
H6H H 0.5525 0.0097 0.9699 0.072 Uiso 1 1 calc R
C1I C 0.69173(13) -0.03418(17) 0.78320(13) 0.0509(8) Uani 1 1 d G
C2I C 0.68930(14) -0.07275(17) 0.72190(13) 0.0589(9) Uani 1 1 d G
H2I H 0.6393 -0.0901 0.7051 0.071 Uiso 1 1 calc R
C3I C 0.7616(2) -0.08533(18) 0.68574(12) 0.0706(12) Uani 1 1 d G
H3I H 0.7600 -0.1111 0.6447 0.085 Uiso 1 1 calc R
C4I C 0.83641(15) -0.0594(2) 0.71087(18) 0.0840(16) Uani 1 1 d G
H4I H 0.8848 -0.0678 0.6867 0.101 Uiso 1 1 calc R
C5I C 0.83884(13) -0.0208(2) 0.77217(19) 0.0888(18) Uani 1 1 d G
H5I H 0.8889 -0.0034 0.7890 0.107 Uiso 1 1 calc R
C6I C 0.76650(17) -0.00820(18) 0.80834(14) 0.0714(12) Uani 1 1 d G
H6I H 0.7681 0.0176 0.8493 0.086 Uiso 1 1 calc R
C1J C 0.51268(16) -0.05542(15) 0.78361(14) 0.0468(7) Uani 1 1 d G
C2J C 0.4847(2) -0.01670(15) 0.72688(17) 0.0733(14) Uani 1 1 d G
H2J H 0.5107 0.0271 0.7137 0.088 Uiso 1 1 calc R
C3J C 0.4179(2) -0.04343(18) 0.68990(16) 0.0722(13) Uani 1 1 d G
H3J H 0.3992 -0.0175 0.6519 0.087 Uiso 1 1 calc R
C4J C 0.3791(2) -0.10887(19) 0.70966(19) 0.0711(12) Uani 1 1 d G
H4J H 0.3344 -0.1268 0.6849 0.085 Uiso 1 1 calc R
C5J C 0.4070(2) -0.14759(19) 0.7664(2) 0.113(3) Uani 1 1 d G
H5J H 0.3811 -0.1914 0.7796 0.135 Uiso 1 1 calc R
C6J C 0.4739(2) -0.12086(19) 0.80337(17) 0.092(2) Uani 1 1 d G
H6J H 0.4926 -0.1468 0.8413 0.111 Uiso 1 1 calc R
C1K C 0.57826(17) 0.07759(12) 0.84685(16) 0.0539(8) Uani 1 1 d G
C2K C 0.49851(16) 0.09817(17) 0.86469(19) 0.0714(12) Uani 1 1 d G
H2K H 0.4564 0.0631 0.8642 0.086 Uiso 1 1 calc R
C3K C 0.4817(2) 0.1712(2) 0.8833(2) 0.0853(17) Uani 1 1 d G
H3K H 0.4284 0.1850 0.8952 0.102 Uiso 1 1 calc R
C4K C 0.5447(3) 0.22365(14) 0.8840(2) 0.099(2) Uani 1 1 d G
H4K H 0.5334 0.2725 0.8965 0.119 Uiso 1 1 calc R
C5K C 0.6244(2) 0.20307(16) 0.8662(2) 0.098(2) Uani 1 1 d G
H5K H 0.6665 0.2382 0.8667 0.118 Uiso 1 1 calc R
C6K C 0.64121(16) 0.13005(17) 0.8476(2) 0.0764(13) Uani 1 1 d G
H6K H 0.6946 0.1163 0.8357 0.092 Uiso 1 1 calc R
C2A C 1.10361(17) 0.01833(15) 0.75560(13) 0.0313(5) Uani 1 1 d .
C2B C 1.23289(17) 0.08820(16) 0.99120(14) 0.0328(5) Uani 1 1 d .
C2C C 0.99982(18) 0.26012(15) 0.89265(13) 0.0308(5) Uani 1 1 d .
C3A C 1.04059(17) 0.04489(15) 0.70240(14) 0.0305(5) Uani 1 1 d .
C3B C 1.26523(18) 0.16124(16) 1.02328(14) 0.0337(5) Uani 1 1 d .
C3C C 0.96466(17) 0.28523(16) 0.82296(13) 0.0322(5) Uani 1 1 d .
O1A O 1.25021(15) 0.02169(18) 0.76334(13) 0.0530(6) Uani 1 1 d .
O1B O 1.31097(15) 0.02859(16) 0.90225(12) 0.0482(6) Uani 1 1 d .
O1C O 1.11758(16) 0.31326(13) 0.94798(14) 0.0475(5) Uani 1 1 d .
O1W O 0.9224(3) 0.0899(2) 0.8705(2) 0.0839(11) Uani 1 1 d .
O2A O 0.80214(14) 0.47502(15) 0.83248(12) 0.0441(5) Uani 1 1 d .
O2B O 1.35823(16) 0.01820(15) 1.00834(12) 0.0486(6) Uani 1 1 d .
O2C O 1.00468(16) 0.38227(13) 0.94433(12) 0.0428(5) Uani 1 1 d .
O2W O 1.0426(3) -0.0157(3) 0.92720(19) 0.0949(14) Uani 1 1 d .
O3A O 1.10919(12) 0.06984(12) 0.80730(10) 0.0350(4) Uani 1 1 d .
O3B O 1.17896(12) 0.10389(11) 0.93875(10) 0.0337(4) Uani 1 1 d .
O3C O 1.05352(13) 0.20206(11) 0.88267(10) 0.0347(4) Uani 1 1 d .
O4A O 1.07532(16) -0.04924(12) 0.78531(11) 0.0422(5) Uani 1 1 d .
H4A H 1.0702 -0.0809 0.7556 0.063 Uiso 1 1 calc R
O4B O 1.18996(15) 0.04772(15) 1.04208(12) 0.0461(5) Uani 1 1 d .
H4B H 1.2214 0.0382 1.0736 0.069 Uiso 1 1 calc R
O4C O 0.93322(15) 0.23390(12) 0.93303(12) 0.0431(5) Uani 1 1 d .
H4C H 0.8996 0.2675 0.9384 0.065 Uiso 1 1 calc R
O5A O 1.02861(14) 0.00813(12) 0.64980(11) 0.0391(4) Uani 1 1 d .
O5B O 1.31553(15) 0.15754(13) 1.07128(12) 0.0444(5) Uani 1 1 d .
O5C O 0.92983(15) 0.34618(12) 0.81659(10) 0.0388(4) Uani 1 1 d .
O6A O 0.99971(17) 0.10187(14) 0.71568(12) 0.0465(5) Uani 1 1 d .
O6B O 1.23934(16) 0.22142(13) 1.00068(13) 0.0481(5) Uani 1 1 d .
O6C O 0.9711(2) 0.23926(15) 0.77542(13) 0.0573(7) Uani 1 1 d .

loop_
_atom_site_aniso_label
_atom_site_aniso_U_11
_atom_site_aniso_U_22
_atom_site_aniso_U_33
_atom_site_aniso_U_23
_atom_site_aniso_U_13
_atom_site_aniso_U_12
P1 0.0398(4) 0.0471(4) 0.0434(4) -0.0010(3) 0.0037(3) -0.0018(3)
P2 0.0500(4) 0.0465(4) 0.0404(4) 0.0001(3) -0.0018(3) 0.0074(3)
Mn1 0.0325(2) 0.03002(19) 0.02833(18) 0.00470(15) 0.00641(15) 0.00081(16)
Cu1 0.03180(19) 0.0551(3) 0.03116(19) -0.01126(18) -0.00672(15) 0.00653(18)
Cu2 0.0479(2) 0.0350(2) 0.03124(19) -0.00849(16) -0.00660(17) 0.01102(18)
Cu3 0.0364(2) 0.0335(2) 0.0409(2) -0.00340(17) -0.01299(17) 0.00322(16)
Br1 0.0728(3) 0.0568(2) 0.0555(2) 0.00825(17) 0.02274(19) 0.00186(19)
C1A 0.0287(12) 0.0455(15) 0.0376(14) -0.0090(12) -0.0001(11) 0.0026(11)
C1B 0.0371(14) 0.0382(14) 0.0358(14) -0.0031(11) -0.0090(11) 0.0017(11)
C1C 0.0398(14) 0.0329(13) 0.0314(12) -0.0022(10) -0.0002(11) 0.0021(11)
C1D 0.0458(18) 0.069(2) 0.0479(18) -0.0095(16) -0.0079(15) 0.0108(16)
C2D 0.087(3) 0.091(3) 0.044(2) 0.001(2) -0.006(2) 0.025(3)
C3D 0.092(4) 0.125(5) 0.045(2) -0.011(3) -0.015(2) 0.028(4)
C4D 0.085(4) 0.149(6) 0.063(3) -0.046(3) -0.020(3) 0.053(4)
C5D 0.123(6) 0.119(5) 0.091(4) -0.053(4) -0.042(4) 0.066(5)
C6D 0.097(4) 0.101(4) 0.065(3) -0.023(3) -0.025(3) 0.045(3)
C1E 0.060(2) 0.0493(18) 0.0418(16) 0.0054(13) 0.0028(14) 0.0097(15)
C2E 0.069(3) 0.056(2) 0.084(3) 0.007(2) 0.004(2) 0.002(2)
C3E 0.098(4) 0.055(3) 0.114(5) 0.015(3) 0.013(4) -0.007(3)
C4E 0.109(4) 0.055(2) 0.087(3) 0.022(2) 0.021(3) 0.020(3)
C5E 0.078(3) 0.062(3) 0.065(2) 0.0073(19) 0.000(2) 0.023(2)
C6E 0.063(2) 0.057(2) 0.061(2) -0.0043(18) -0.0037(19) 0.0061(18)
C1F 0.061(2) 0.056(2) 0.055(2) 0.0070(17) 0.0046(18) 0.0059(17)
C2F 0.075(3) 0.083(3) 0.050(2) -0.003(2) 0.006(2) 0.001(2)
C3F 0.083(4) 0.119(5) 0.062(3) 0.003(3) 0.022(3) -0.007(3)
C4F 0.098(5) 0.109(5) 0.099(4) 0.031(4) 0.038(4) -0.006(4)
C5F 0.123(6) 0.072(4) 0.144(7) 0.023(4) 0.038(5) -0.009(4)
C6F 0.090(4) 0.056(2) 0.100(4) 0.001(2) 0.019(3) 0.004(2)
C1G 0.063(2) 0.0431(16) 0.0453(16) -0.0022(14) -0.0126(15) 0.0082(15)
C2G 0.062(2) 0.061(2) 0.064(2) 0.0080(19) -0.0078(19) 0.0085(18)
C3G 0.060(2) 0.064(3) 0.087(3) -0.007(2) -0.013(2) 0.002(2)
C4G 0.081(3) 0.078(3) 0.080(3) -0.018(3) -0.039(3) 0.018(3)
C5G 0.097(4) 0.098(4) 0.052(2) 0.003(2) -0.023(3) 0.031(3)
C6G 0.086(3) 0.067(2) 0.0458(19) 0.0068(17) -0.008(2) 0.018(2)
C1H 0.0426(15) 0.0511(17) 0.0422(15) -0.0025(14) 0.0016(13) -0.0030(14)
C2H 0.068(2) 0.052(2) 0.0500(19) -0.0045(15) -0.0011(17) 0.0008(17)
C3H 0.083(3) 0.054(2) 0.061(2) 0.0050(18) -0.010(2) -0.003(2)
C4H 0.071(3) 0.078(3) 0.057(2) 0.011(2) 0.000(2) -0.011(2)
C5H 0.063(2) 0.108(4) 0.047(2) 0.003(2) 0.0156(18) 0.006(3)
C6H 0.056(2) 0.071(3) 0.053(2) -0.0030(18) 0.0111(17) 0.0098(18)
C1I 0.0460(17) 0.0519(19) 0.0548(19) 0.0016(15) 0.0090(15) -0.0009(15)
C2I 0.062(2) 0.067(2) 0.0476(18) -0.0027(18) 0.0047(16) 0.006(2)
C3I 0.082(3) 0.080(3) 0.051(2) 0.0021(19) 0.019(2) 0.014(2)
C4I 0.075(3) 0.080(3) 0.097(4) 0.001(3) 0.040(3) 0.002(3)
C5I 0.047(2) 0.084(3) 0.135(5) -0.011(4) 0.014(3) -0.011(2)
C6I 0.056(2) 0.072(3) 0.087(3) -0.022(2) 0.012(2) -0.011(2)
C1J 0.0420(16) 0.0473(17) 0.0513(17) 0.0040(14) -0.0004(13) 0.0004(13)
C2J 0.067(3) 0.071(3) 0.082(3) 0.028(2) -0.023(2) -0.016(2)
C3J 0.065(3) 0.074(3) 0.078(3) 0.015(2) -0.027(2) 0.001(2)
C4J 0.059(2) 0.068(3) 0.086(3) -0.001(2) -0.024(2) -0.001(2)
C5J 0.112(5) 0.092(4) 0.134(6) 0.043(4) -0.058(5) -0.055(4)
C6J 0.100(4) 0.083(3) 0.094(4) 0.038(3) -0.042(3) -0.043(3)
C1K 0.057(2) 0.0510(19) 0.0531(19) -0.0027(16) 0.0022(16) 0.0039(16)
C2K 0.064(3) 0.064(3) 0.086(3) -0.003(2) 0.007(2) 0.008(2)
C3K 0.099(4) 0.076(3) 0.080(3) -0.007(3) 0.008(3) 0.034(3)
C4K 0.152(7) 0.060(3) 0.085(4) -0.020(3) -0.004(4) 0.022(4)
C5K 0.116(5) 0.058(3) 0.121(5) -0.026(3) -0.008(4) -0.004(3)
C6K 0.078(3) 0.055(2) 0.096(4) -0.011(2) 0.001(3) -0.008(2)
C2A 0.0342(12) 0.0321(12) 0.0275(11) -0.0046(10) -0.0016(10) 0.0019(10)
C2B 0.0321(13) 0.0376(14) 0.0288(12) 0.0006(10) -0.0048(10) -0.0040(10)
C2C 0.0349(12) 0.0286(12) 0.0289(12) 0.0006(9) 0.0013(10) 0.0024(10)
C3A 0.0293(12) 0.0320(12) 0.0301(12) -0.0012(10) -0.0001(10) 0.0005(9)
C3B 0.0341(13) 0.0354(13) 0.0316(12) -0.0021(10) -0.0036(10) 0.0000(10)
C3C 0.0344(12) 0.0331(12) 0.0290(11) -0.0005(10) 0.0027(10) 0.0031(10)
O1A 0.0336(10) 0.0803(18) 0.0450(12) -0.0249(12) -0.0057(10) 0.0057(11)
O1B 0.0410(11) 0.0681(15) 0.0353(10) -0.0101(10) -0.0107(9) 0.0169(11)
O1C 0.0458(12) 0.0380(11) 0.0588(14) -0.0094(10) -0.0174(11) 0.0038(9)
O1W 0.087(2) 0.088(3) 0.077(2) -0.0247(19) 0.0169(19) -0.026(2)
O2A 0.0326(10) 0.0612(14) 0.0385(11) 0.0193(10) 0.0030(8) 0.0006(9)
O2B 0.0532(13) 0.0514(13) 0.0413(11) -0.0111(10) -0.0206(10) 0.0152(11)
O2C 0.0516(12) 0.0346(10) 0.0423(11) -0.0090(9) -0.0056(10) 0.0084(9)
O2W 0.119(3) 0.109(3) 0.0560(18) 0.0075(19) 0.017(2) -0.035(3)
O3A 0.0306(9) 0.0403(10) 0.0340(9) -0.0126(8) -0.0063(7) 0.0056(8)
O3B 0.0324(9) 0.0375(10) 0.0313(9) -0.0032(8) -0.0074(8) 0.0026(7)
O3C 0.0335(9) 0.0343(10) 0.0361(9) -0.0086(7) -0.0065(7) 0.0080(8)
O4A 0.0594(13) 0.0372(11) 0.0301(9) 0.0007(8) 0.0041(9) -0.0024(9)
O4B 0.0422(11) 0.0564(13) 0.0397(11) 0.0123(10) -0.0011(9) -0.0119(10)
O4C 0.0485(12) 0.0348(10) 0.0460(11) 0.0039(9) 0.0178(10) 0.0000(9)
O5A 0.0415(10) 0.0438(11) 0.0319(9) -0.0130(8) -0.0088(8) 0.0096(9)
O5B 0.0496(12) 0.0400(11) 0.0437(11) -0.0048(9) -0.0208(10) 0.0030(9)
O5C 0.0500(12) 0.0342(10) 0.0322(9) 0.0023(8) 0.0020(8) 0.0096(9)
O6A 0.0559(13) 0.0456(12) 0.0379(11) -0.0124(9) -0.0121(10) 0.0180(10)
O6B 0.0529(13) 0.0382(11) 0.0533(12) -0.0045(10) -0.0236(11) 0.0012(10)
O6C 0.087(2) 0.0491(13) 0.0359(11) -0.0093(10) -0.0181(12) 0.0290(14)

loop_
_atom_type_symbol
_atom_type_description
_atom_type_scat_dispersion_real
_atom_type_scat_dispersion_imag
_atom_type_scat_source
C C 0.0181 0.0091 'International Tables Vol C Tables 4.2.6.8 and 6.1.1.4'
H H 0.0000 0.0000 'International Tables Vol C Tables 4.2.6.8 and 6.1.1.4'
O O 0.0492 0.0322 'International Tables Vol C Tables 4.2.6.8 and 6.1.1.4'
P P 0.2955 0.4335 'International Tables Vol C Tables 4.2.6.8 and 6.1.1.4'
Mn Mn -0.5299 2.8052 'International Tables Vol C Tables 4.2.6.8 and 6.1.1.4'
Cu Cu -1.9646 0.5888 'International Tables Vol C Tables 4.2.6.8 and 6.1.1.4'
Br Br -0.6763 1.2805 'International Tables Vol C Tables 4.2.6.8 and 6.1.1.4'

loop_
_geom_angle_atom_site_label_1
_geom_angle_atom_site_label_2
_geom_angle_atom_site_label_3
_geom_angle
_geom_angle_site_symmetry_1
_geom_angle_site_symmetry_3
C1H P1 C1K 109.16(14) . .
C1H P1 C1J 108.89(13) . .
C1K P1 C1J 108.10(14) . .
C1H P1 C1I 107.85(13) . .
C1K P1 C1I 113.36(14) . .
C1J P1 C1I 109.40(14) . .
C1G P2 C1E 110.37(14) . .
C1G P2 C1F 110.39(15) . .
C1E P2 C1F 108.91(14) . .
C1G P2 C1D 108.75(14) . .
C1E P2 C1D 110.72(14) . .
C1F P2 C1D 107.67(17) . .
O5A Mn1 O5B 170.49(9) 3_756 4_457
O5A Mn1 O2C 89.56(9) 3_756 .
O5B Mn1 O2C 95.91(10) 4_457 .
O5A Mn1 O2A 83.23(8) 3_756 .
O5B Mn1 O2A 90.27(10) 4_457 .
O2C Mn1 O2A 169.50(9) . .
O5A Mn1 O2B 103.88(9) 3_756 4_457
O5B Mn1 O2B 83.72(9) 4_457 4_457
O2C Mn1 O2B 92.38(10) . 4_457
O2A Mn1 O2B 96.74(10) . 4_457
O5A Mn1 O5C 90.37(9) 3_756 .
O5B Mn1 O5C 82.72(9) 4_457 .
O2C Mn1 O5C 82.01(8) . .
O2A Mn1 O5C 90.39(9) . .
O2B Mn1 O5C 164.69(9) 4_457 .
O1A Cu1 O1B 95.78(10) . .
O1A Cu1 O3A 82.89(9) . .
O1B Cu1 O3A 156.41(12) . .
O1A Cu1 O3B 171.91(12) . .
O1B Cu1 O3B 83.95(9) . .
O3A Cu1 O3B 94.11(8) . .
O1A Cu1 Br1 100.03(10) . .
O1B Cu1 Br1 108.44(9) . .
O3A Cu1 Br1 94.94(7) . .
O3B Cu1 Br1 87.69(6) . .
O3C Cu2 O3A 100.08(8) . .
O3C Cu2 O6A 175.42(9) . .
O3A Cu2 O6A 84.50(9) . .
O3C Cu2 O6C 84.07(10) . .
O3A Cu2 O6C 164.50(13) . .
O6A Cu2 O6C 91.46(10) . .
O3C Cu3 O6B 165.02(11) . .
O3C Cu3 O1C 84.32(9) . .
O6B Cu3 O1C 91.16(10) . .
O3C Cu3 O3B 96.43(9) . .
O6B Cu3 O3B 84.08(9) . .
O1C Cu3 O3B 164.15(11) . .
O3C Cu3 Br1 95.80(7) . .
O6B Cu3 Br1 99.18(9) . .
O1C Cu3 Br1 107.93(9) . .
O3B Cu3 Br1 87.78(6) . .
Cu3 Br1 Cu1 71.943(16) . .
O2A C1A O1A 124.4(3) 3_746 .
O2A C1A C2A 120.2(3) 3_746 .
O1A C1A C2A 115.4(3) . .
O2B C1B O1B 124.4(3) . .
O2B C1B C2B 118.8(3) . .
O1B C1B C2B 116.8(3) . .
O2C C1C O1C 124.2(3) . .
O2C C1C C2C 120.1(3) . .
O1C C1C C2C 115.6(3) . .
C2D C1D C6D 120.0 . .
C2D C1D P2 120.89(16) . .
C6D C1D P2 118.53(17) . .
C3D C2D C1D 120.0 . .
C2D C3D C4D 120.0 . .
C3D C4D C5D 120.0 . .
C6D C5D C4D 120.0 . .
C5D C6D C1D 120.0 . .
C2E C1E C6E 120.0 . .
C2E C1E P2 121.35(16) . .
C6E C1E P2 118.61(16) . .
C3E C2E C1E 120.0 . .
C2E C3E C4E 120.0 . .
C5E C4E C3E 120.0 . .
C6E C5E C4E 120.0 . .
C5E C6E C1E 120.0 . .
C2F C1F C6F 120.0 . .
C2F C1F P2 119.89(18) . .
C6F C1F P2 120.09(18) . .
C1F C2F C3F 120.0 . .
C4F C3F C2F 120.0 . .
C3F C4F C5F 120.0 . .
C6F C5F C4F 120.0 . .
C5F C6F C1F 120.0 . .
C2G C1G C6G 120.0 . .
C2G C1G P2 118.85(15) . .
C6G C1G P2 121.06(15) . .
C1G C2G C3G 120.0 . .
C4G C3G C2G 120.0 . .
C5G C4G C3G 120.0 . .
C4G C5G C6G 120.0 . .
C5G C6G C1G 120.0 . .
C2H C1H C6H 120.0 . .
C2H C1H P1 118.31(14) . .
C6H C1H P1 121.61(14) . .
C3H C2H C1H 120.0 . .
C2H C3H C4H 120.0 . .
C5H C4H C3H 120.0 . .
C4H C5H C6H 120.0 . .
C5H C6H C1H 120.0 . .
C2I C1I C6I 120.0 . .
C2I C1I P1 119.96(16) . .
C6I C1I P1 120.04(15) . .
C1I C2I C3I 120.0 . .
C2I C3I C4I 120.0 . .
C5I C4I C3I 120.0 . .
C4I C5I C6I 120.0 . .
C5I C6I C1I 120.0 . .
C2J C1J C6J 120.0 . .
C2J C1J P1 118.58(16) . .
C6J C1J P1 121.42(16) . .
C3J C2J C1J 120.0 . .
C4J C3J C2J 120.0 . .
C3J C4J C5J 120.0 . .
C6J C5J C4J 120.0 . .
C5J C6J C1J 120.0 . .
C2K C1K C6K 120.0 . .
C2K C1K P1 118.12(17) . .
C6K C1K P1 121.68(17) . .
C3K C2K C1K 120.0 . .
C2K C3K C4K 120.0 . .
C5K C4K C3K 120.0 . .
C6K C5K C4K 120.0 . .
C5K C6K C1K 120.0 . .
O3A C2A O4A 107.0(2) . .
O3A C2A C3A 109.6(2) . .
O4A C2A C3A 109.2(2) . .
O3A C2A C1A 109.5(2) . .
O4A C2A C1A 108.1(2) . .
C3A C2A C1A 113.2(2) . .
O3B C2B O4B 108.6(2) . .
O3B C2B C3B 110.2(2) . .
O4B C2B C3B 108.4(2) . .
O3B C2B C1B 111.3(2) . .
O4B C2B C1B 109.2(2) . .
C3B C2B C1B 109.2(2) . .
O3C C2C O4C 108.0(2) . .
O3C C2C C3C 109.2(2) . .
O4C C2C C3C 108.1(2) . .
O3C C2C C1C 110.6(2) . .
O4C C2C C1C 108.8(2) . .
C3C C2C C1C 112.0(2) . .
O5A C3A O6A 121.9(3) . .
O5A C3A C2A 120.3(2) . .
O6A C3A C2A 117.8(2) . .
O6B C3B O5B 122.5(3) . .
O6B C3B C2B 118.6(2) . .
O5B C3B C2B 118.9(3) . .
O5C C3C O6C 123.1(3) . .
O5C C3C C2C 121.0(2) . .
O6C C3C C2C 115.8(2) . .
C1A O1A Cu1 114.9(2) . .
C1B O1B Cu1 114.8(2) . .
C1C O1C Cu3 114.1(2) . .
C1A O2A Mn1 128.5(2) 3_756 .
C1B O2B Mn1 128.0(2) . 4_557
C1C O2C Mn1 130.0(2) . .
C2A O3A Cu2 113.72(16) . .
C2A O3A Cu1 111.32(16) . .
Cu2 O3A Cu1 129.90(11) . .
C2B O3B Cu1 113.00(17) . .
C2B O3B Cu3 112.20(17) . .
Cu1 O3B Cu3 107.88(10) . .
C2C O3C Cu3 113.86(17) . .
C2C O3C Cu2 111.81(16) . .
Cu3 O3C Cu2 129.74(11) . .
C3A O5A Mn1 130.23(19) . 3_746
C3B O5B Mn1 131.8(2) . 4_557
C3C O5C Mn1 128.37(19) . .
C3A O6A Cu2 114.00(19) . .
C3B O6B Cu3 114.4(2) . .
C3C O6C Cu2 113.8(2) . .

loop_
_geom_bond_atom_site_label_1
_geom_bond_atom_site_label_2
_geom_bond_distance
_geom_bond_site_symmetry_2
P1 C1H 1.789(2) .
P1 C1K 1.789(2) .
P1 C1J 1.790(2) .
P1 C1I 1.799(2) .
P2 C1G 1.790(2) .
P2 C1E 1.802(2) .
P2 C1F 1.802(2) .
P2 C1D 1.805(2) .
Mn1 O5A 2.086(2) 3_756
Mn1 O5B 2.129(2) 4_457
Mn1 O2C 2.133(2) .
Mn1 O2A 2.174(2) .
Mn1 O2B 2.185(2) 4_457
Mn1 O5C 2.227(2) .
Cu1 O1A 1.955(2) .
Cu1 O1B 1.959(2) .
Cu1 O3A 1.9629(19) .
Cu1 O3B 1.978(2) .
Cu1 Br1 2.7340(7) .
Cu2 O3C 1.9144(19) .
Cu2 O3A 1.925(2) .
Cu2 O6A 1.931(2) .
Cu2 O6C 1.943(2) .
Cu3 O3C 1.914(2) .
Cu3 O6B 1.936(2) .
Cu3 O1C 1.948(2) .
Cu3 O3B 1.988(2) .
Cu3 Br1 2.7236(6) .
C1A O2A 1.256(4) 3_746
C1A O1A 1.264(4) .
C1A C2A 1.550(4) .
C1B O2B 1.247(4) .
C1B O1B 1.271(4) .
C1B C2B 1.552(4) .
C1C O2C 1.233(4) .
C1C O1C 1.270(4) .
C1C C2C 1.555(4) .
C1D C2D 1.3900 .
C1D C6D 1.3900 .
C2D C3D 1.3900 .
C3D C4D 1.3900 .
C4D C5D 1.3900 .
C5D C6D 1.3900 .
C1E C2E 1.3900 .
C1E C6E 1.3900 .
C2E C3E 1.3900 .
C3E C4E 1.3900 .
C4E C5E 1.3900 .
C5E C6E 1.3900 .
C1F C2F 1.3900 .
C1F C6F 1.3900 .
C2F C3F 1.3900 .
C3F C4F 1.3900 .
C4F C5F 1.3900 .
C5F C6F 1.3900 .
C1G C2G 1.3900 .
C1G C6G 1.3900 .
C2G C3G 1.3900 .
C3G C4G 1.3900 .
C4G C5G 1.3900 .
C5G C6G 1.3900 .
C1H C2H 1.3900 .
C1H C6H 1.3900 .
C2H C3H 1.3900 .
C3H C4H 1.3900 .
C4H C5H 1.3900 .
C5H C6H 1.3900 .
C1I C2I 1.3900 .
C1I C6I 1.3900 .
C2I C3I 1.3900 .
C3I C4I 1.3900 .
C4I C5I 1.3900 .
C5I C6I 1.3900 .
C1J C2J 1.3900 .
C1J C6J 1.3900 .
C2J C3J 1.3900 .
C3J C4J 1.3900 .
C4J C5J 1.3900 .
C5J C6J 1.3900 .
C1K C2K 1.3900 .
C1K C6K 1.3900 .
C2K C3K 1.3900 .
C3K C4K 1.3900 .
C4K C5K 1.3900 .
C5K C6K 1.3900 .
C2A O3A 1.377(3) .
C2A O4A 1.424(4) .
C2A C3A 1.538(4) .
C2B O3B 1.380(3) .
C2B O4B 1.419(4) .
C2B C3B 1.548(4) .
C2C O3C 1.374(3) .
C2C O4C 1.421(3) .
C2C C3C 1.550(4) .
C3A O5A 1.242(3) .
C3A O6A 1.248(4) .
C3B O6B 1.243(4) .
C3B O5B 1.248(4) .
C3C O5C 1.239(4) .
C3C O6C 1.251(4) .
O2A C1A 1.256(4) 3_756
O2B Mn1 2.185(2) 4_557
O5A Mn1 2.086(2) 3_746
O5B Mn1 2.129(2) 4_557
